data_8107637
loop_
_publ_author_name
'Mukiza, Janvier'
'Gerber, Thomas I. A.'
'Hosten, Eric C.'
'Betz, Richard'

_publ_section_title
;
 Crystal structure of a second polymorph of tetraphenylphosphonium
 perrhenate(VII), at 200 K, C24H20O4PRe
;
_journal_issue 1
_journal_name_full 'Zeitschrift f\"ur Kristallographie - New Crystal Structures'
_journal_page_first 15
_journal_page_last 16
_journal_paper_doi 10.1515/ncrs-2014-0224
_journal_volume 230
_journal_year 2015
_chemical_formula_sum 'C24 H20 O4 P Re'
_chemical_formula_weight 589.58
_chemical_name_common
;
Tetraphenylphosphonium perrhenate(VII)
;
_space_group_IT_number 82
_space_group_name_Hall 'I -4'
_space_group_name_H-M_alt 'I -4'
_symmetry_cell_setting tetragonal
_symmetry_Int_Tables_number 82
_symmetry_space_group_name_Hall 'I -4'
_symmetry_space_group_name_H-M 'I -4'
_cell_angle_alpha 90.
_cell_angle_beta 90.
_cell_angle_gamma 90.
_cell_formula_units_Z 2
_cell_length_a 12.2013(3)
_cell_length_b 12.2013(3)
_cell_length_c 7.1016(2)
_cell_volume 1057.23(5)
_diffrn_ambient_temperature 200
_diffrn_radiation_probe x-ray
_diffrn_radiation_type MoK\a
_diffrn_radiation_wavelength 0.71073
_exptl_absorpt_coefficient_mu 5.851
_exptl_crystal_density_diffrn 1.852
_exptl_crystal_density_method 'Not Measured'
_exptl_crystal_F_000 572
_refine_ls_number_parameters 68
_refine_ls_number_reflns 1220
_refine_ls_R_factor_gt 0.0170
_refine_ls_wR_factor_gt 0.0416
_cod_data_source_file Z-2015-15.cif
_cod_data_source_block 1
_cod_original_cell_volume 1057.23(6)
_cod_database_code 8107637

loop_
_space_group_symop_id
_space_group_symop_operation_xyz
1 x,y,z
2 y,-x,-z
3 -x,-y,z
4 -y,x,-z
5 1/2+x,1/2+y,1/2+z
6 1/2+y,1/2-x,1/2-z
7 1/2-x,1/2-y,1/2+z
8 1/2-y,1/2+x,1/2-z

loop_
_atom_site_aniso_label
_atom_site_aniso_U_11
_atom_site_aniso_U_22
_atom_site_aniso_U_33
_atom_site_aniso_U_23
_atom_site_aniso_U_13
_atom_site_aniso_U_12
Re1 0.0406(1) 0.0406(1) 0.0353(1) 0.0000 0.0000 0.0000
P1 0.0376(5) 0.0376(5) 0.0286(7) 0.0000 0.0000 0.0000
C1 0.050(2) 0.040(2) 0.034(2) -0.0070(10) 0.0030(10) -0.014(2)
O1 0.28(2) 0.41(2) 0.350(10) 0.29(2) 0.140(10) -0.010(10)
C2 0.053(2) 0.042(2) 0.051(2) -0.012(2) 0.006(2) -0.017(2)
C3 0.060(2) 0.058(2) 0.073(4) -0.016(4) 0.020(4) -0.031(2)
C4 0.092(4) 0.061(3) 0.063(3) -0.002(2) 0.015(3) -0.045(3)
C5 0.092(4) 0.060(3) 0.051(2) 0.010(2) -0.007(2) -0.038(3)
C6 0.064(2) 0.051(2) 0.038(3) 0.005(2) -0.008(2) -0.018(2)

loop_
_atom_site_label
_atom_site_type_symbol
_atom_site_thermal_displace_type
_atom_site_fract_x
_atom_site_fract_y
_atom_site_fract_z
_atom_site_occupancy
_atom_site_U_iso_or_equiv
_atom_site_calc_flag
_atom_site_refinement_flags
_atom_site_disorder_assembly
_atom_site_disorder_group
Re1 Re Uani 0.00000 0.00000 0.50000 1.000 0.0388(1) . . . .
P1 P Uani 0.00000 0.50000 0.75000 1.000 0.0346(3) . . . .
C1 C Uani 0.0975(3) 0.5677(3) 0.6003(5) 1.000 0.0413(12) . . . .
O1 O Uani 0.0660(10) 0.0800(10) 0.371(2) 1.000 0.347(10) . . . .
C2 C Uani 0.2096(3) 0.5470(3) 0.6152(6) 1.000 0.0487(12) . . . .
C3 C Uani 0.2798(3) 0.6002(3) 0.487(2) 1.000 0.0637(16) . . . .
C4 C Uani 0.2392(5) 0.6721(4) 0.3552(8) 1.000 0.0720(19) . . . .
C5 C Uani 0.1295(5) 0.6927(4) 0.3447(7) 1.000 0.0677(18) . . . .
C6 C Uani 0.0577(4) 0.6398(3) 0.4647(5) 1.000 0.0510(14) . . . .
H2 H Uiso 0.23760 0.49870 0.70840 1.000 0.0580 . . . .
H3 H Uiso 0.35640 0.58620 0.49180 1.000 0.0760 . . . .
H4 H Uiso 0.28790 0.70780 0.27070 1.000 0.0860 . . . .
H5 H Uiso 0.10230 0.74350 0.25470 1.000 0.0810 . . . .
H6 H Uiso -0.01890 0.65270 0.45460 1.000 0.0610 . . . .

loop_
_atom_type_symbol
_atom_type_description
_atom_type_scat_dispersion_real
_atom_type_scat_dispersion_imag
_atom_type_scat_source
C C 0.0033 0.0016 ' International Tables Vol C Tables 4.2.6.8 and 6.1.1.4'
H H 0.0000 0.0000 ' International Tables Vol C Tables 4.2.6.8 and 6.1.1.4'
O O 0.0106 0.0060 ' International Tables Vol C Tables 4.2.6.8 and 6.1.1.4'
P P 0.1023 0.0942 ' International Tables Vol C Tables 4.2.6.8 and 6.1.1.4'
Re Re -1.0185 7.2310 ' International Tables Vol C Tables 4.2.6.8 and 6.1.1.4'

loop_
_geom_angle_atom_site_label_1
_geom_angle_atom_site_label_2
_geom_angle_atom_site_label_3
_geom_angle
_geom_angle_site_symmetry_1
_geom_angle_site_symmetry_2
_geom_angle_site_symmetry_3
_geom_angle_publ_flag
O1 Re1 O1 110.1(7) 3_555 . 4_556 yes
O1 Re1 O1 110.1(6) . . 4_556 yes
O1 Re1 O1 110.1(6) . . 2_556 yes
O1 Re1 O1 108.2(7) . . 3_555 yes
O1 Re1 O1 110.1(7) 2_556 . 3_555 yes
O1 Re1 O1 108.2(7) 2_556 . 4_556 yes
C1 P1 C1 110.50(16) . . 6_456 yes
C1 P1 C1 107.44(16) . . 3_565 yes
C1 P1 C1 110.50(16) 3_565 . 8_556 yes
C1 P1 C1 110.50(16) . . 8_556 yes
C1 P1 C1 110.50(16) 3_565 . 6_456 yes
C1 P1 C1 107.44(16) 6_456 . 8_556 yes
C2 C1 C6 120.6(4) . . . no
P1 C1 C2 121.4(3) . . . yes
P1 C1 C6 118.0(3) . . . yes
C1 C2 C3 117.6(4) . . . no
C2 C3 C4 121.0(4) . . . no
C3 C4 C5 120.6(5) . . . no
C4 C5 C6 120.2(5) . . . no
C1 C6 C5 120.0(4) . . . no
C1 C2 H2 121.00 . . . no
C3 C2 H2 121.00 . . . no
C2 C3 H3 119.00 . . . no
C4 C3 H3 120.00 . . . no
C5 C4 H4 120.00 . . . no
C3 C4 H4 120.00 . . . no
C4 C5 H5 120.00 . . . no
C6 C5 H5 120.00 . . . no
C5 C6 H6 120.00 . . . no
C1 C6 H6 120.00 . . . no

loop_
_geom_bond_atom_site_label_1
_geom_bond_atom_site_label_2
_geom_bond_distance
_geom_bond_site_symmetry_1
_geom_bond_site_symmetry_2
_geom_bond_publ_flag
Re1 O1 1.562(13) . . yes
Re1 O1 1.562(13) . 2_556 yes
Re1 O1 1.562(13) . 3_555 yes
Re1 O1 1.562(13) . 4_556 yes
P1 C1 1.797(4) . 8_556 yes
P1 C1 1.797(4) . . yes
P1 C1 1.797(4) . 3_565 yes
P1 C1 1.797(4) . 6_456 yes
C1 C6 1.392(5) . . no
C1 C2 1.395(5) . . no
C2 C3 1.409(10) . . no
C3 C4 1.375(11) . . no
C4 C5 1.364(9) . . no
C5 C6 1.382(7) . . no
C2 H2 0.9500 . . no
C3 H3 0.9500 . . no
C4 H4 0.9500 . . no
C5 H5 0.9500 . . no
C6 H6 0.9500 . . no

loop_
_geom_hbond_atom_site_label_D
_geom_hbond_atom_site_label_H
_geom_hbond_atom_site_label_A
_geom_hbond_distance_DH
_geom_hbond_distance_HA
_geom_hbond_distance_DA
_geom_hbond_angle_DHA
_geom_hbond_site_symmetry_A
_geom_hbond_publ_flag
C4 H4 O1 0.9500 2.5700 3.020(14) 109.00 8_555 yes

loop_
_geom_torsion_atom_site_label_1
_geom_torsion_atom_site_label_2
_geom_torsion_atom_site_label_3
_geom_torsion_atom_site_label_4
_geom_torsion
_geom_torsion_site_symmetry_1
_geom_torsion_site_symmetry_2
_geom_torsion_site_symmetry_3
_geom_torsion_site_symmetry_4
_geom_torsion_publ_flag
C1 P1 C1 C2 -124.0(3) 3_565 . . . no
C1 P1 C1 C6 54.4(3) 3_565 . . . no
C1 P1 C1 C2 -3.3(4) 6_456 . . . no
C1 P1 C1 C6 175.0(3) 6_456 . . . no
C1 P1 C1 C2 115.4(3) 8_556 . . . no
C1 P1 C1 C6 -66.2(3) 8_556 . . . no
P1 C1 C2 C3 177.4(5) . . . . no
C6 C1 C2 C3 -0.9(7) . . . . no
P1 C1 C6 C5 -179.2(3) . . . . no
C2 C1 C6 C5 -0.8(6) . . . . no
C1 C2 C3 C4 1.6(10) . . . . no
C2 C3 C4 C5 -0.6(11) . . . . no
C3 C4 C5 C6 -1.2(9) . . . . no
C4 C5 C6 C1 1.9(7) . . . . no
